data_4060371
loop_
_publ_author_name
'Hon Man Lee'

_journal_name_full Organometallics
_journal_paper_doi 10.1021/om049081o
_journal_year 2005
_chemical_formula_sum 'C30 H60 I2 O Ru2 S6'
_chemical_formula_weight 1085.08
_space_group_IT_number 14
_symmetry_cell_setting monoclinic
_symmetry_space_group_name_Hall '-P 2yn'
_symmetry_space_group_name_H-M 'P 1 21/n 1'
_cell_angle_alpha 90.00
_cell_angle_beta 112.007(2)
_cell_angle_gamma 90.00
_cell_formula_units_Z 2
_cell_length_a 12.3223(8)
_cell_length_b 12.7391(9)
_cell_length_c 14.4202(10)
_cell_measurement_temperature 223(2)
_cell_volume 2098.7(2)
_diffrn_ambient_temperature 223(2)
_exptl_crystal_density_diffrn 1.717
_cod_original_sg_symbol_H-M 'P 21/n'
_cod_database_code 4060371

loop_
_symmetry_equiv_pos_as_xyz
'x, y, z'
'-x+1/2, y+1/2, -z+1/2'
'-x, -y, -z'
'x-1/2, -y-1/2, z-1/2'

loop_
_atom_site_label
_atom_site_type_symbol
_atom_site_fract_x
_atom_site_fract_y
_atom_site_fract_z
_atom_site_U_iso_or_equiv
_atom_site_adp_type
_atom_site_occupancy
_atom_site_symmetry_multiplicity
_atom_site_calc_flag
_atom_site_refinement_flags
_atom_site_disorder_assembly
_atom_site_disorder_group
Ru1 Ru 0.44325(4) 0.39403(4) 0.65985(4) 0.03123(17) Uani 1 1 d . . .
I1 I 0.51054(6) 0.81371(6) 0.83025(6) 0.0878(3) Uani 1 1 d . . .
S1 S 0.52972(15) 0.50234(14) 0.58179(13) 0.0362(4) Uani 1 1 d . . .
S2 S 0.30770(16) 0.52744(14) 0.64076(15) 0.0438(5) Uani 1 1 d . A .
S3 S 0.30404(17) 0.32199(16) 0.51134(14) 0.0477(5) Uani 1 1 d . . .
C1 C 0.4903(14) 0.3918(12) 0.8215(9) 0.034(3) Uiso 0.50 1 d PD A 1
C2 C 0.5859(16) 0.4166(13) 0.8052(11) 0.057(5) Uiso 0.50 1 d PD A 1
C3 C 0.6141(10) 0.3302(12) 0.7562(9) 0.032(3) Uiso 0.50 1 d PD A 1
C4 C 0.5171(15) 0.2450(10) 0.7386(11) 0.039(3) Uiso 0.50 1 d PD A 1
C5 C 0.4464(10) 0.2981(12) 0.7869(11) 0.026(3) Uiso 0.50 1 d PD A 1
C6 C 0.437(2) 0.4607(17) 0.8792(17) 0.101(8) Uiso 0.50 1 d PD A 1
H6A H 0.4233 0.4191 0.9303 0.151 Uiso 0.50 1 calc PR A 1
H6B H 0.3629 0.4890 0.8337 0.151 Uiso 0.50 1 calc PR A 1
H6C H 0.4898 0.5178 0.9105 0.151 Uiso 0.50 1 calc PR A 1
C7 C 0.6807(19) 0.4968(17) 0.827(2) 0.111(8) Uiso 0.50 1 d PD A 1
H7A H 0.6951 0.5116 0.7670 0.166 Uiso 0.50 1 calc PR A 1
H7B H 0.7517 0.4701 0.8784 0.166 Uiso 0.50 1 calc PR A 1
H7C H 0.6568 0.5607 0.8510 0.166 Uiso 0.50 1 calc PR A 1
C8 C 0.7247(16) 0.323(2) 0.7347(19) 0.114(9) Uiso 0.50 1 d PD A 1
H8A H 0.7451 0.3920 0.7180 0.170 Uiso 1.50 1 calc PR A 1
H8B H 0.7121 0.2756 0.6788 0.170 Uiso 1.50 1 calc PR A 1
H8C H 0.7878 0.2964 0.7933 0.170 Uiso 1.50 1 calc PR A 1
C9 C 0.521(2) 0.1343(13) 0.6981(17) 0.087(6) Uiso 0.50 1 d PD A 1
H9A H 0.4549 0.0939 0.7002 0.131 Uiso 0.50 1 calc PR A 1
H9B H 0.5932 0.1001 0.7389 0.131 Uiso 0.50 1 calc PR A 1
H9C H 0.5161 0.1389 0.6296 0.131 Uiso 0.50 1 calc PR A 1
C10 C 0.3511(15) 0.2293(14) 0.7969(15) 0.072(5) Uiso 0.50 1 d PD A 1
H10A H 0.3351 0.2510 0.8550 0.107 Uiso 0.50 1 calc PR A 1
H10B H 0.3766 0.1567 0.8048 0.107 Uiso 0.50 1 calc PR A 1
H10C H 0.2805 0.2362 0.7374 0.107 Uiso 0.50 1 calc PR A 1
C11 C 0.4716(7) 0.6320(5) 0.5888(6) 0.0450(18) Uani 1 1 d . . .
H11A H 0.5140 0.6614 0.6554 0.054 Uiso 1 1 calc R A .
H11B H 0.4854 0.6780 0.5398 0.054 Uiso 1 1 calc R . .
C12 C 0.3442(7) 0.6311(5) 0.5693(7) 0.054(2) Uani 1 1 d . A .
H12A H 0.2999 0.6201 0.4978 0.065 Uiso 1 1 calc R . .
H12B H 0.3214 0.6993 0.5877 0.065 Uiso 1 1 calc R . .
C13 C 0.1729(6) 0.4814(6) 0.5467(7) 0.055(2) Uani 1 1 d . . .
H13A H 0.1329 0.4353 0.5781 0.065 Uiso 1 1 calc R A .
H13B H 0.1217 0.5415 0.5181 0.065 Uiso 1 1 calc R . .
C14 C 0.1934(7) 0.4228(7) 0.4648(6) 0.057(2) Uani 1 1 d . A .
H14A H 0.2174 0.4725 0.4243 0.068 Uiso 1 1 calc R . .
H14B H 0.1198 0.3903 0.4213 0.068 Uiso 1 1 calc R . .
C15 C 0.2177(8) 0.2221(6) 0.5403(7) 0.064(2) Uani 1 1 d . . .
H15A H 0.2085 0.2397 0.6024 0.095 Uiso 1 1 calc R . .
H15B H 0.2570 0.1548 0.5475 0.095 Uiso 1 1 calc R . .
H15C H 0.1414 0.2179 0.4867 0.095 Uiso 1 1 calc R . .
O1S O 0.3956(2) 0.9220(10) 0.5552(4) 0.105(5) Uiso 0.50 1 d PD . .
H1SA H 0.3690(12) 0.942(6) 0.6027(19) 0.050 Uiso 0.50 1 d PD . .
H1SB H 0.4728(9) 0.910(4) 0.5867(16) 0.050 Uiso 0.50 1 d PD . .
C1A C 0.5471(19) 0.4189(12) 0.8201(10) 0.053(5) Uiso 0.50 1 d PD A 2
C2A C 0.6160(9) 0.3765(11) 0.7809(9) 0.025(3) Uiso 0.50 1 d PD A 2
C3A C 0.5671(13) 0.2701(11) 0.7408(9) 0.035(3) Uiso 0.50 1 d PD A 2
C4A C 0.4594(12) 0.2640(12) 0.7644(12) 0.036(4) Uiso 0.50 1 d PD A 2
C5A C 0.4537(16) 0.3586(17) 0.8142(13) 0.053(5) Uiso 0.50 1 d PD A 2
C6A C 0.589(2) 0.5225(14) 0.8707(19) 0.106(8) Uiso 0.50 1 d PD A 2
H6AA H 0.6361 0.5108 0.9406 0.158 Uiso 0.50 1 calc PR A 2
H6AB H 0.5215 0.5655 0.8653 0.158 Uiso 0.50 1 calc PR A 2
H6AC H 0.6348 0.5581 0.8387 0.158 Uiso 0.50 1 calc PR A 2
C7A C 0.7327(14) 0.4083(16) 0.7793(17) 0.086(6) Uiso 0.50 1 d PD A 2
H7AA H 0.7944 0.3861 0.8409 0.129 Uiso 0.50 1 calc PR A 2
H7AB H 0.7352 0.4840 0.7731 0.129 Uiso 0.50 1 calc PR A 2
H7AC H 0.7438 0.3754 0.7228 0.129 Uiso 0.50 1 calc PR A 2
C8A C 0.610(2) 0.1776(15) 0.6972(17) 0.098(7) Uiso 0.50 1 d PD A 2
H8AA H 0.6622 0.1347 0.7512 0.147 Uiso 0.50 1 calc PR A 2
H8AB H 0.6522 0.2034 0.6568 0.147 Uiso 0.50 1 calc PR A 2
H8AC H 0.5440 0.1358 0.6560 0.147 Uiso 0.50 1 calc PR A 2
C9A C 0.379(2) 0.1712(16) 0.755(2) 0.119(9) Uiso 0.50 1 d PD A 2
H9AA H 0.4103 0.1279 0.8145 0.178 Uiso 0.50 1 calc PR A 2
H9AB H 0.3728 0.1300 0.6968 0.178 Uiso 0.50 1 calc PR A 2
H9AC H 0.3018 0.1964 0.7480 0.178 Uiso 0.50 1 calc PR A 2
C10A C 0.370(2) 0.4062(19) 0.8595(19) 0.107(8) Uiso 0.50 1 d PD A 2
H10A H 0.3938 0.3840 0.9286 0.161 Uiso 0.50 1 calc PR A 2
H10B H 0.2911 0.3826 0.8219 0.161 Uiso 0.50 1 calc PR A 2
H10C H 0.3734 0.4822 0.8566 0.161 Uiso 0.50 1 calc PR A 2

loop_
_atom_site_aniso_label
_atom_site_aniso_U_11
_atom_site_aniso_U_22
_atom_site_aniso_U_33
_atom_site_aniso_U_23
_atom_site_aniso_U_13
_atom_site_aniso_U_12
Ru1 0.0279(3) 0.0429(3) 0.0246(3) 0.0032(2) 0.0117(2) 0.0022(2)
I1 0.0815(5) 0.1075(5) 0.0913(5) -0.0515(4) 0.0518(4) -0.0310(4)
S1 0.0379(9) 0.0450(9) 0.0307(9) 0.0033(7) 0.0187(7) 0.0011(7)
S2 0.0420(10) 0.0539(11) 0.0434(11) 0.0059(9) 0.0251(8) 0.0114(8)
S3 0.0453(11) 0.0644(12) 0.0326(10) -0.0078(9) 0.0136(8) -0.0057(9)
C11 0.055(4) 0.041(4) 0.048(5) -0.002(3) 0.030(4) -0.002(3)
C12 0.071(5) 0.032(4) 0.073(6) 0.006(4) 0.043(5) 0.004(4)
C13 0.031(4) 0.064(5) 0.068(6) 0.015(4) 0.017(4) 0.007(3)
C14 0.040(4) 0.073(5) 0.042(5) 0.009(4) -0.003(4) -0.008(4)
C15 0.064(5) 0.060(5) 0.056(6) -0.009(4) 0.011(5) -0.012(4)

loop_
_geom_bond_atom_site_label_1
_geom_bond_atom_site_label_2
_geom_bond_distance
_geom_bond_site_symmetry_2
_geom_bond_publ_flag
Ru1 C1 2.182(12) . ?
Ru1 C5 2.190(12) . ?
Ru1 C2 2.192(13) . ?
Ru1 C4A 2.198(14) . ?
Ru1 C3 2.198(11) . ?
Ru1 C2A 2.201(10) . ?
Ru1 C3A 2.202(11) . ?
Ru1 C1A 2.205(13) . ?
Ru1 C4 2.225(13) . ?
Ru1 C5A 2.226(17) . ?
Ru1 S1 2.2815(17) . ?
Ru1 S2 2.3258(18) . ?
S1 C11 1.818(7) . ?
S1 S1 2.193(3) 3_666 ?
S2 C13 1.804(8) . ?
S2 C12 1.832(8) . ?
S3 C15 1.805(9) . ?
S3 C14 1.809(8) . ?
C1 C2 1.32(2) . ?
C1 C5 1.33(2) . ?
C1 C6 1.519(14) . ?
C2 C3 1.42(2) . ?
C2 C7 1.494(15) . ?
C3 C8 1.510(14) . ?
C3 C4 1.562(19) . ?
C4 C5 1.47(2) . ?
C4 C9 1.533(14) . ?
C5 C10 1.516(14) . ?
C11 C12 1.487(11) . ?
C13 C14 1.497(12) . ?
C1A C2A 1.30(2) . ?
C1A C5A 1.36(3) . ?
C1A C6A 1.501(15) . ?
C2A C7A 1.502(14) . ?
C2A C3A 1.508(19) . ?
C3A C4A 1.49(2) . ?
C3A C8A 1.522(14) . ?
C4A C5A 1.42(2) . ?
C4A C9A 1.517(15) . ?
C5A C10A 1.534(15) . ?
